data_2105638
loop_
_publ_author_name
'Ptasiewicz-Bak, H.'
'Olovsson, I.'
'McIntyre, G. J.'

_publ_section_title
;
 Charge density in NiCl~2~.4H~2~O at 295 and 30K
;
_journal_issue 6
_journal_name_full 'Acta Crystallographica Section B'
_journal_page_first 830
_journal_page_last 840
_journal_paper_doi 10.1107/S0108768199005741
_journal_volume 55
_journal_year 1999
_chemical_formula_moiety 'Cl2 Ni,4(H2 O)'
_chemical_formula_sum 'Cl2 H8 Ni O4'
_chemical_formula_weight 201.7
_space_group_IT_number 14
_symmetry_cell_setting monoclinic
_symmetry_space_group_name_Hall '-P 2yn'
_symmetry_space_group_name_H-M 'P 1 21/n 1'
_atom_type_scat_source Sears(1986)
_cell_angle_alpha 90.000
_cell_angle_beta 100.08(2)
_cell_angle_gamma 90.000
_cell_formula_units_Z 4
_cell_length_a 5.968(2)
_cell_length_b 9.283(3)
_cell_length_c 10.897(3)
_cell_measurement_reflns_used 233
_cell_measurement_temperature 30.0(10)
_cell_measurement_theta_max 40
_cell_measurement_theta_min 3
_cell_volume 594.4(3)
_computing_cell_refinement 'Diffractometer Control Program D9'
_computing_data_collection 'Diffractometer Control Program D9'
_computing_data_reduction 'Wilkinson, Khamis, Stansfield & McIntyre (1988)'
_computing_structure_refinement 'UPALS Lundgren (1982)'
_diffrn_measurement_device 'D9 four-circle'
_diffrn_measurement_method \w-x\q
_diffrn_radiation_probe neutron
_diffrn_radiation_type neutron
_diffrn_radiation_wavelength .8405
_diffrn_reflns_limit_h_max 9
_diffrn_reflns_limit_h_min 0
_diffrn_reflns_limit_k_max 14
_diffrn_reflns_limit_k_min 0
_diffrn_reflns_limit_l_max 16
_diffrn_reflns_limit_l_min -16
_diffrn_reflns_number 1566
_diffrn_reflns_theta_max 40
_diffrn_standards_decay_% 0
_diffrn_standards_interval_time 120
_diffrn_standards_number 1
_exptl_absorpt_coefficient_mu .239
_exptl_absorpt_correction_T_max .7481
_exptl_absorpt_correction_T_min .6806
_exptl_absorpt_correction_type gaussian
_exptl_absorpt_process_details ' (Coppens, Leiserowitz & Rabinovich, 1965)'
_exptl_crystal_colour 'light green'
_exptl_crystal_density_diffrn 2.254
_exptl_crystal_density_meas ?
_exptl_crystal_description 'prism 10 faces'
_exptl_crystal_size_max 4.0
_exptl_crystal_size_mid 2.0
_exptl_crystal_size_min 1.7
_refine_ls_extinction_coef 0
_refine_ls_extinction_method 'no correction'
_refine_ls_goodness_of_fit_ref 2.99
_refine_ls_hydrogen_treatment 'H atoms refined'
_refine_ls_number_parameters 136
_refine_ls_number_reflns 1503
_refine_ls_R_factor_gt .126
_refine_ls_shift/esd_max .03
_refine_ls_structure_factor_coef Fsqd
_refine_ls_weighting_details 'w = 1/[\s^2^(F~o~^2^) + k^2^F~o~^4^]'
_refine_ls_weighting_scheme calc
_refine_ls_wR_factor_obs .142
_reflns_number_observed 1503
_reflns_number_total 1566
_reflns_observed_criterion 'unaffected by parasite peaks'
_cod_data_source_file os0021.cif
_cod_data_source_block 4
_cod_depositor_comments
;
The following automatic conversions were performed:

'_exptl_absorpt_correction_type' value 'Gaussian' changed to
'gaussian' according to
/home/saulius/struct/CIF-dictionaries/cif_core.dic dictionary named
'cif_core.dic' version 2.4.2 from 2011-04-26.

Automatic conversion script
Id: cif_fix_values 1891 2012-01-12 08:04:46Z andrius 

The following automatic conversions were performed:

'_exptl_crystal_density_meas' value 'not measured' was changed to '?'
- the value is perceived as not measured.

Automatic conversion script
Id: cif_fix_values 3008 2015-01-20 13:52:24Z robertas 

The following automatic conversions were performed:

'_refine_ls_weighting_scheme' value 'w = 1/[\s^2^(F~o~^2^) +
k^2^F~o~^4^]' was changed to 'calc'. New tag
'_refine_ls_weighting_details' was created. The value of the new tag
was set to 'w = 1/[\s^2^(F~o~^2^) + k^2^F~o~^4^]'.

Automatic conversion script
Id: cif_fix_values 3143 2015-03-26 13:38:13Z robertas 
;
_cod_original_cell_volume 594.0(10)
_cod_original_formula_sum 'Cl2 H8 Ni1 O4'
_cod_database_code 2105638

loop_
_symmetry_equiv_pos_as_xyz
x,y,z
-x,-y,-z
1/2-x,1/2+y,1/2-z
1/2+x,1/2-y,1/2+z

loop_
_atom_site_aniso_label
_atom_site_aniso_U_11
_atom_site_aniso_U_22
_atom_site_aniso_U_33
_atom_site_aniso_U_12
_atom_site_aniso_U_13
_atom_site_aniso_U_23
Ni .0050(10) .0060(10) .0040(10) .0000(10) .0000(10) .0010(10)
Cl1 .0150(10) .0060(10) .0050(10) -.0020(10) .0010(10) .0010(10)
Cl2 .0100(10) .0070(10) .0040(10) .0010(10) .0020(10) -.0010(10)
O1 .006(2) .011(2) .0060(10) -.001(2) .000(2) -.0020(10)
O2 .010(2) .008(2) .0090(10) -.003(2) .000(2) -.0020(10)
O3 .011(2) .007(2) .0060(10) -.003(2) .002(2) -.0010(10)
O4 .009(2) .011(2) .013(2) -.002(2) -.003(2) .0060(10)
H11 .045(5) .025(3) .013(3) .004(4) -.001(3) .002(2)
H12 .014(4) .034(4) .009(3) .004(3) .001(3) -.011(2)
H21 .038(5) .060(6) .018(3) .006(5) -.003(3) .007(3)
H22 .032(5) .011(3) .065(5) -.004(4) -.003(4) -.007(3)
H31 .046(6) .029(4) .021(3) .003(4) .022(4) .006(3)
H32 .045(5) .018(3) .032(3) .005(4) .012(4) .006(3)
H41 .048(6) .023(4) .035(4) .013(4) .005(4) -.002(3)
H421 .034(14) .021(9) .056(16) -.012(9) .011(10) .015(9)
H422 .021(11) .027(9) .035(14) .000(8) .008(10) -.001(8)

loop_
_atom_site_label
_atom_site_fract_x
_atom_site_fract_y
_atom_site_fract_z
_atom_site_U_iso_or_equiv
_atom_site_thermal_displace_type
_atom_site_occupancy
Ni .0144(4) .1700(2) .2660(2) .0050(10) Uequi 1.0
Cl1 -.0260(4) .3635(2) .1209(2) .0090(10) Uequi 1.0
Cl2 -.0948(4) .3101(2) .4312(2) .0070(10) Uequi 1.0
O1 .3499(7) .2281(4) .3385(3) .008(2) Uequi 1.0
O2 -.3263(7) .1170(4) .1987(3) .009(2) Uequi 1.0
O3 .1210(7) .0400(4) .1333(3) .008(2) Uequi 1.0
O4 .0405(10) -.0164(4) .3739(3) .011(2) Uequi 1.0
H11 .3990(10) .1990(10) .4260(10) .028(4) Uequi 1.0
H12 .4680(10) .1880(10) .2960(10) .019(3) Uequi 1.0
H21 -.375(2) .1540(10) .1140(10) .038(5) Uequi 1.0
H22 -.352(2) .0140(10) .1870(10) .036(4) Uequi 1.0
H31 .192(2) .0760(10) .0640(10) .032(4) Uequi 1.0
H32 .153(2) -.0620(10) .1430(10) .032(4) Uequi 1.0
H41 .175(2) -.0650(10) .3830(10) .035(5) Uequi 1.0
H421 -.097(4) -.070(2) .376(2) .037(13) Uequi .52(5)
H422 -.019(4) -.021(2) .446(2) .027(12) Uequi .48(5)
